data_4076041
loop_
_publ_author_name
'Bruce, Michael I.'
'Low, Paul J.'
'Hartl, Franti\<sek'
'Humphrey, Paul A.'
'de Montigny, Fr\'ed\'eric'
'Jevric, Martyn'
'Lapinte, Claude'
'Perkins, Gary J.'
'Roberts, Rachel L.'
'Skelton, Brian W.'
'White, Allan H.'

_publ_section_title
;
 Syntheses, Structures, Some Reactions, and Electrochemical Oxidation of
 Ferrocenylethynyl Complexes of Iron, Ruthenium, and Osmium
;
_journal_issue 22
_journal_name_full Organometallics
_journal_page_first 5241
_journal_paper_doi 10.1021/om050483l
_journal_volume 24
_journal_year 2005
_chemical_formula_moiety 'C41 H29 Fe N4 P Ru, 0.725(C H2 Cl2)'
_chemical_formula_sum 'C41.725 H30.45 Cl1.45 Fe N4 P Ru'
_chemical_formula_weight 827.18
_space_group_IT_number 14
_symmetry_cell_setting monoclinic
_symmetry_space_group_name_Hall '-P 2ybc'
_symmetry_space_group_name_H-M 'P 1 21/c 1'
_cell_angle_alpha 90.00000
_cell_angle_beta 101.885(2)
_cell_angle_gamma 90.00000
_cell_formula_units_Z 4
_cell_length_a 16.3170(10)
_cell_length_b 10.2710(8)
_cell_length_c 21.581(2)
_cell_measurement_reflns_used 7359
_cell_measurement_temperature 150(2)
_cell_measurement_theta_max 31.3
_cell_measurement_theta_min 2.4
_cell_volume 3539.3(5)
_computing_cell_refinement 'Siemens SAINT (Siemens, 1995)'
_computing_data_collection 'Siemens SMART (Siemens, 1995)'
_computing_data_reduction 'xtal ADDREF SORTRF'
_computing_molecular_graphics 'xtal PIG'
_computing_publication_material 'xtal BONDLA CIFIO'
_computing_structure_refinement 'xtal CRYLSQ'
_computing_structure_solution xtal
_diffrn_ambient_temperature 150(2)
_diffrn_measured_fraction_theta_full 1.0
_diffrn_measured_fraction_theta_max 1.0
_diffrn_measurement_device_type
;
Bruker SMART CCD diffractometer
;
_diffrn_measurement_method '\w scans'
_diffrn_radiation_detector 'CCD area detector'
_diffrn_radiation_monochromator graphite
_diffrn_radiation_source 'sealed tube'
_diffrn_radiation_type 'Mo K\a'
_diffrn_radiation_wavelength .71073
_diffrn_reflns_av_R_equivalents .058
_diffrn_reflns_av_sigmaI/netI .063
_diffrn_reflns_limit_h_max 23
_diffrn_reflns_limit_h_min -24
_diffrn_reflns_limit_k_max 15
_diffrn_reflns_limit_k_min -15
_diffrn_reflns_limit_l_max 32
_diffrn_reflns_limit_l_min -32
_diffrn_reflns_number 73303
_diffrn_reflns_theta_full 32.2
_diffrn_reflns_theta_max 32.2
_diffrn_reflns_theta_min 1.93
_diffrn_standards_decay_% 0
_diffrn_standards_number 0
_exptl_absorpt_coefficient_mu 1.029
_exptl_absorpt_correction_T_max 1
_exptl_absorpt_correction_T_min .83
_exptl_absorpt_correction_type multi-scan
_exptl_absorpt_process_details
;
 SADABS; Sheldrick, 1996
;
_exptl_crystal_colour brown
_exptl_crystal_density_diffrn 1.552
_exptl_crystal_density_method 'not measured'
_exptl_crystal_description bar
_exptl_crystal_F_000 1673.8
_exptl_crystal_size_max .48
_exptl_crystal_size_mid .22
_exptl_crystal_size_min .18
_refine_diff_density_max 1.422
_refine_diff_density_min -.44
_refine_ls_extinction_method none
_refine_ls_goodness_of_fit_all 1.036
_refine_ls_goodness_of_fit_ref 1.065
_refine_ls_hydrogen_treatment noref
_refine_ls_matrix_type atomblock
_refine_ls_number_constraints 0
_refine_ls_number_parameters 479
_refine_ls_number_reflns 9678
_refine_ls_number_restraints 6
_refine_ls_R_factor_all .062
_refine_ls_R_factor_gt .042
_refine_ls_shift/su_max .049
_refine_ls_shift/su_mean .003
_refine_ls_structure_factor_coef F
_refine_ls_weighting_scheme calc
_refine_ls_wR_factor_all .06
_refine_ls_wR_factor_ref .054
_reflns_d_resolution_high .667
_reflns_d_resolution_low 10.537
_reflns_Friedel_coverage 0
_reflns_limit_h_max 24
_reflns_limit_h_min 0
_reflns_limit_k_max 15
_reflns_limit_k_min 0
_reflns_limit_l_max 31
_reflns_limit_l_min -32
_reflns_number_gt 9678
_reflns_number_total 12512
_reflns_threshold_expression 'F    > 4.00 sig(F   )'
_cod_data_source_file om050483lsi20050611_121017.cif
_cod_data_source_block br959
_cod_original_sg_symbol_Hall -p_2ybc
_cod_original_sg_symbol_H-M P_1_21/c_1
_cod_original_formula_sum 'C41.725 H30.45 Cl1.45 Fe1 N4 P1 Ru1'
_cod_database_code 4076041

loop_
_symmetry_equiv_pos_as_xyz
+x,+y,+z
-x,1/2+y,1/2-z
-x,-y,-z
+x,1/2-y,1/2+z

loop_
_atom_site_label
_atom_site_fract_x
_atom_site_fract_y
_atom_site_fract_z
_atom_site_U_iso_or_equiv
_atom_site_adp_type
_atom_site_occupancy
Ru .744660(10) .47352(2) .024860(10) .01560(7) Uani 1.00000
Fe .77949(2) .65600(3) .25168(2) .01977(14) Uani 1.00000
P1 .75553(3) .26297(5) -.01972(2) .0162(2) Uani 1.00000
C111 .82956(13) .1370(2) .01690(10) .0184(9) Uani 1.00000
C112 .85202(14) .1223(2) .08238(10) .0201(9) Uani 1.00000
C113 .90405(14) .0205(2) .10884(12) .0242(10) Uani 1.00000
C114 .93322(15) -.0686(2) .07012(13) .0267(10) Uani 1.00000
C115 .91062(15) -.0562(2) .00508(13) .0250(10) Uani 1.00000
C116 .85948(14) .0456(2) -.02178(11) .0214(9) Uani 1.00000
C121 .65582(14) .1745(2) -.03889(10) .0199(9) Uani 1.00000
C122 .65259(16) .0396(2) -.04854(14) .0295(11) Uani 1.00000
C123 .57551(18) -.0226(3) -.06709(17) .0414(15) Uani 1.00000
C124 .50213(17) .0478(3) -.07584(16) .0382(14) Uani 1.00000
C125 .50450(15) .1806(3) -.06577(13) .0300(11) Uani 1.00000
C126 .58142(14) .2442(2) -.04681(11) .0233(10) Uani 1.00000
C131 .78418(15) .2858(2) -.09676(10) .0206(9) Uani 1.00000
C132 .86835(16) .3089(2) -.09918(12) .0263(11) Uani 1.00000
C133 .88908(19) .3430(3) -.15620(14) .0350(13) Uani 1.00000
C134 .8287(2) .3563(3) -.21050(13) .0406(15) Uani 1.00000
C135 .7451(2) .3337(3) -.20829(13) .0403(14) Uani 1.00000
C136 .72287(17) .2961(3) -.15208(11) .0272(11) Uani 1.00000
C1 .91253(13) .4158(2) .12597(11) .0204(9) Uani 1.00000
C11 .96758(14) .3900(2) .08307(11) .0228(10) Uani 1.00000
N11 1.01210(13) .3693(2) .04950(11) .0310(10) Uani 1.00000
C12 .94981(14) .4033(2) .19218(12) .0249(10) Uani 1.00000
N12 .98182(15) .3899(3) .24423(11) .0386(12) Uani 1.00000
C2 .83064(13) .4399(2) .10251(10) .0172(8) Uani 1.00000
C3 .75900(13) .4859(2) .12534(10) .0180(8) Uani 1.00000
C4 .68410(13) .4060(2) .10114(10) .0184(9) Uani 1.00000
C41 .68332(13) .2687(2) .11591(10) .0203(9) Uani 1.00000
N41 .67877(14) .1607(2) .12876(10) .0288(10) Uani 1.00000
C42 .60036(15) .4593(2) .09518(12) .0246(10) Uani 1.00000
N42 .53239(15) .4920(3) .08798(12) .0364(11) Uani 1.00000
C101 .79550(16) .6571(2) -.00656(13) .0269(10) Uani 1.00000
C102 .77369(17) .5715(2) -.05919(12) .0273(11) Uani 1.00000
C103 .68481(16) .5516(2) -.07077(11) .0257(10) Uani 1.00000
C104 .65302(15) .6236(2) -.02559(12) .0250(10) Uani 1.00000
C105 .72064(17) .6879(2) .01424(12) .0256(10) Uani 1.00000
C301 .75793(14) .6120(2) .15766(11) .0213(9) Uani 1.00000
C302 .68740(16) .6783(3) .17365(12) .0296(11) Uani 1.00000
C303 .7161(2) .8038(3) .19895(14) .0375(13) Uani 1.00000
C304 .8024(2) .8130(3) .20014(14) .0383(14) Uani 1.00000
C305 .82921(17) .6973(2) .17476(13) .0294(11) Uani 1.00000
C301' .8144(2) .4910(3) .30358(13) .0371(13) Uani 1.00000
C302' .7358(2) .5377(3) .31399(13) .0365(14) Uani 1.00000
C303' .74807(19) .6663(3) .33869(13) .0358(13) Uani 1.00000
C304' .83354(19) .6982(3) .34332(13) .0398(14) Uani 1.00000
C305' .87397(19) .5896(3) .32199(13) .0405(15) Uani 1.00000
Cl11 .5012(6) .3056(8) .2379(5) .223(8) Uani .364(2)
Cl12 .5214(3) .0335(6) .2634(2) .129(4) Uani .364(2)
C10 .503(2) .156(3) .2048(8) .246(16) Uiso .364(2)
Cl21 .4919(6) .4255(8) .2447(3) .213(7) Uani .364(2)
Cl22 .4992(3) .1597(8) .2449(3) .161(5) Uani .364(2)
C20 .5197(10) .2695(15) .2083(6) .095(5) Uiso .364(2)
H112 .83086 .18222 .10929 .02500 Uiso 1.00000
H113 .91989 .01155 .15394 .03000 Uiso 1.00000
H114 .96948 -.13793 .08828 .03300 Uiso 1.00000
H115 .93059 -.11742 -.02153 .03000 Uiso 1.00000
H116 .84438 .05406 -.06695 .02600 Uiso 1.00000
H122 .70369 -.00959 -.04255 .03600 Uiso 1.00000
H123 .57359 -.11534 -.07285 .05100 Uiso 1.00000
H124 .44933 .00464 -.08872 .04600 Uiso 1.00000
H125 .45365 .22966 -.07196 .03700 Uiso 1.00000
H126 .58287 .33636 -.03950 .02800 Uiso 1.00000
H132 .91087 .30119 -.06124 .03200 Uiso 1.00000
H133 .94705 .35806 -.15715 .04200 Uiso 1.00000
H134 .84435 .38017 -.24939 .05100 Uiso 1.00000
H135 .70234 .34366 -.24595 .04900 Uiso 1.00000
H136 .66532 .27851 -.15108 .03400 Uiso 1.00000
H101 .85045 .68786 .01142 .03400 Uiso 1.00000
H102 .81191 .53482 -.08257 .03400 Uiso 1.00000
H103 .65289 .49869 -.10310 .03300 Uiso 1.00000
H104 .59546 .62848 -.02258 .03100 Uiso 1.00000
H105 .71663 .74281 .04944 .03100 Uiso 1.00000
H302 .63177 .64444 .16860 .03700 Uiso 1.00000
H303 .68176 .86956 .21238 .04600 Uiso 1.00000
H304 .83757 .88578 .21582 .04800 Uiso 1.00000
H305 .88507 .67866 .16979 .03600 Uiso 1.00000
H301' .82439 .40780 .28714 .04500 Uiso 1.00000
H302' .68405 .49034 .30593 .04500 Uiso 1.00000
H303' .70613 .72153 .34978 .04300 Uiso 1.00000
H304' .85956 .77924 .35905 .04900 Uiso 1.00000
H305' .93229 .58424 .32028 .05000 Uiso 1.00000
H10a .45186 .14225 .17655 .29800 Uiso .364(2)
H10b .54767 .15214 .18053 .29800 Uiso .364(2)
H20a .47509 .27005 .16507 .28400 Uiso .364(2)
H20b .56853 .27490 .19919 .28400 Uiso .364(2)

loop_
_atom_site_aniso_label
_atom_site_aniso_U_11
_atom_site_aniso_U_22
_atom_site_aniso_U_33
_atom_site_aniso_U_12
_atom_site_aniso_U_13
_atom_site_aniso_U_23
Ru .01601(8) .01478(8) .01579(8) .00045(6) .00279(6) .00069(6)
Fe .02197(16) .01782(15) .01941(15) -.00055(12) .00401(12) -.00460(12)
P1 .0176(2) .0159(2) .0148(2) .00027(19) .00266(19) .00068(18)
C111 .0176(9) .0162(9) .0210(10) -.0002(7) .0028(8) .0013(8)
C112 .0201(10) .0193(10) .0208(10) -.0021(8) .0038(8) .0008(8)
C113 .0194(10) .0260(11) .0255(11) -.0014(9) .0006(9) .0068(9)
C114 .0209(11) .0208(11) .0379(14) .0023(9) .0048(10) .0087(10)
C115 .0226(11) .0184(10) .0358(13) .0015(8) .0098(10) .0003(9)
C116 .0224(10) .0199(10) .0217(10) .0003(8) .0037(8) -.0005(8)
C121 .0198(10) .0217(10) .0179(10) -.0012(8) .0030(8) .0003(8)
C122 .0235(11) .0206(11) .0444(15) -.0022(9) .0069(11) -.0023(10)
C123 .0267(13) .0277(13) .068(2) -.0081(11) .0053(14) -.0068(14)
C124 .0233(12) .0371(15) .0525(18) -.0096(11) .0037(12) -.0048(13)
C125 .0179(10) .0357(14) .0340(13) -.0008(10) .0001(10) -.0023(11)
C126 .0195(10) .0255(11) .0236(11) -.0006(8) .0012(9) .0010(9)
C131 .0289(11) .0159(9) .0183(10) -.0003(8) .0077(9) -.0003(8)
C132 .0316(12) .0206(11) .0294(12) -.0011(9) .0123(10) -.0009(9)
C133 .0486(16) .0224(12) .0417(15) -.0017(11) .0269(13) -.0006(11)
C134 .075(2) .0246(13) .0307(14) .0064(13) .0305(15) .0093(11)
C135 .066(2) .0362(15) .0194(12) .0135(14) .0099(13) .0072(11)
C136 .0371(13) .0268(12) .0174(10) .0033(10) .0045(10) .0012(9)
C1 .0175(9) .0211(10) .0214(10) -.0003(8) .0014(8) -.0010(8)
C11 .0171(10) .0232(11) .0267(11) .0014(8) .0014(8) .0011(9)
N11 .0241(10) .0353(12) .0349(12) .0034(9) .0092(9) .0006(9)
C12 .0175(10) .0279(12) .0286(12) .0032(9) .0034(9) -.0047(9)
N12 .0309(12) .0542(16) .0284(12) .0096(11) .0006(10) -.0044(11)
C2 .0176(9) .0162(9) .0176(9) -.0006(7) .0030(8) -.0012(7)
C3 .0186(9) .0192(9) .0155(9) .0007(8) .0020(8) -.0012(8)
C4 .0152(9) .0229(10) .0173(9) .0009(8) .0039(7) .0003(8)
C41 .0152(9) .0274(11) .0183(10) .0004(8) .0037(8) .0007(8)
N41 .0297(11) .0282(11) .0287(11) -.0048(9) .0065(9) .0026(9)
C42 .0213(10) .0283(12) .0243(11) .0012(9) .0049(9) .0022(9)
N42 .0242(11) .0408(13) .0434(14) .0049(10) .0051(10) .0003(11)
C101 .0279(12) .0172(10) .0347(13) -.0028(9) .0048(10) .0066(9)
C102 .0380(13) .0199(10) .0275(12) .0025(10) .0150(10) .0072(9)
C103 .0346(13) .0203(10) .0200(11) .0021(9) .0004(9) .0041(8)
C104 .0256(11) .0219(11) .0263(11) .0071(9) .0029(9) .0069(9)
C105 .0378(13) .0140(10) .0246(11) .0065(9) .0057(10) .0034(8)
C301 .0242(10) .0193(10) .0199(10) .0045(8) .0035(8) -.0003(8)
C302 .0282(12) .0346(13) .0234(11) .0124(10) -.0003(10) -.0046(10)
C303 .0559(18) .0242(12) .0329(14) .0201(12) .0104(13) -.0001(11)
C304 .064(2) .0167(11) .0399(15) -.0066(12) .0249(15) -.0019(10)
C305 .0380(14) .0202(11) .0347(13) -.0070(10) .0182(11) -.0030(10)
C301' .0556(18) .0341(14) .0229(12) .0155(13) .0112(12) .0058(10)
C302' .0481(17) .0352(15) .0294(13) .0000(12) .0151(12) .0049(11)
C303' .0385(15) .0441(16) .0272(13) .0068(12) .0126(11) -.0075(11)
C304' .0379(15) .0505(18) .0275(13) .0022(13) -.0011(11) -.0174(13)
C305' .0363(15) .059(2) .0235(13) .0134(14) -.0011(11) -.0063(13)
Cl11 .239(10) .155(7) .301(12) -.016(6) .114(8) .015(7)
Cl12 .068(2) .207(6) .109(3) -.023(3) .011(2) -.005(4)
Cl21 .268(9) .280(10) .105(4) -.159(8) .070(5) -.030(5)
Cl22 .065(2) .273(8) .151(5) -.017(3) .035(3) -.022(5)

loop_
_atom_type_symbol
_atom_type_oxidation_number
_atom_type_number_in_cell
_atom_type_scat_dispersion_real
_atom_type_scat_dispersion_imag
_atom_type_scat_source
C 0 166.9 .002 .002 'Int Tables Vol IV Tables 2.2B and 2.3.1'
H 0 121.8 0 0 'Int Tables Vol IV Tables 2.2B and 2.3.1'
Cl 0 5.8 .132 .159 'Int Tables Vol IV Tables 2.2B and 2.3.1'
Fe 0 4 .301 .845 'Int Tables Vol IV Tables 2.2B and 2.3.1'
N 0 16 .004 .003 'Int Tables Vol IV Tables 2.2B and 2.3.1'
P 0 4 .09 .095 'Int Tables Vol IV Tables 2.2B and 2.3.1'
Ru 0 4 -1.42 .836 'Int Tables Vol IV Tables 2.2B and 2.3.1'

loop_
_geom_angle_atom_site_label_1
_geom_angle_atom_site_label_2
_geom_angle_atom_site_label_3
_geom_angle
P1 Ru C2 94.84(6)
P1 Ru C3 117.46(6)
P1 Ru C4 95.63(6)
P1 Ru C101 125.60(7)
P1 Ru C102 92.02(7)
P1 Ru C103 90.43(6)
P1 Ru C104 121.27(6)
P1 Ru C105 151.02(6)
C2 Ru C3 40.68(9)
C2 Ru C4 70.19(8)
C2 Ru C101 99.35(9)
C2 Ru C102 122.66(9)
C2 Ru C103 159.90(10)
C2 Ru C104 143.88(9)
C2 Ru C105 109.66(9)
C3 Ru C4 39.76(8)
C3 Ru C101 106.84(9)
C3 Ru C102 144.01(8)
C3 Ru C103 148.10(9)
C3 Ru C104 111.78(9)
C3 Ru C105 91.47(9)
C4 Ru C101 138.57(9)
C4 Ru C102 164.47(9)
C4 Ru C103 128.62(9)
C4 Ru C104 102.74(9)
C4 Ru C105 106.88(9)
C101 Ru C102 37.45(9)
C101 Ru C103 62.26(9)
C101 Ru C104 61.75(9)
C101 Ru C105 37.15(10)
C102 Ru C103 37.59(10)
C102 Ru C104 61.78(10)
C102 Ru C105 62.02(10)
C103 Ru C104 36.33(9)
C103 Ru C105 61.33(9)
C104 Ru C105 36.62(8)
C301 Fe C302 41.48(10)
C301 Fe C303 69.31(10)
C301 Fe C304 69.21(10)
C301 Fe C305 41.46(10)
C301 Fe C301' 109.45(10)
C301 Fe C302' 120.71(10)
C301 Fe C303' 154.14(10)
C301 Fe C304' 164.68(12)
C301 Fe C305' 127.91(11)
C302 Fe C303 41.41(11)
C302 Fe C304 69.18(11)
C302 Fe C305 69.55(11)
C302 Fe C301' 128.59(11)
C302 Fe C302' 108.31(11)
C302 Fe C303' 118.25(11)
C302 Fe C304' 151.73(12)
C302 Fe C305' 166.29(12)
C303 Fe C304 40.31(13)
C303 Fe C305 68.44(12)
C303 Fe C301' 166.12(13)
C303 Fe C302' 126.97(13)
C303 Fe C303' 106.16(12)
C303 Fe C304' 116.74(12)
C303 Fe C305' 151.38(12)
C304 Fe C305 40.64(11)
C304 Fe C301' 153.23(14)
C304 Fe C302' 163.12(13)
C304 Fe C303' 124.64(12)
C304 Fe C304' 105.66(12)
C304 Fe C305' 118.29(13)
C305 Fe C301' 120.40(12)
C305 Fe C302' 155.57(11)
C305 Fe C303' 162.40(11)
C305 Fe C304' 125.51(12)
C305 Fe C305' 107.96(12)
C301' Fe C302' 40.88(13)
C301' Fe C303' 68.59(12)
C301' Fe C304' 68.24(12)
C301' Fe C305' 40.15(13)
C302' Fe C303' 40.67(12)
C302' Fe C304' 68.20(12)
C302' Fe C305' 68.04(13)
C303' Fe C304' 40.53(12)
C303' Fe C305' 68.27(12)
C304' Fe C305' 40.68(13)
Ru P1 C111 124.20(7)
Ru P1 C121 113.77(8)
Ru P1 C131 107.68(7)
C111 P1 C121 102.87(10)
C111 P1 C131 102.28(11)
C121 P1 C131 103.82(10)
P1 C111 C112 121.73(17)
P1 C111 C116 119.51(16)
C112 C111 C116 118.6(2)
C111 C112 C113 120.5(2)
C111 C112 H112 119.5
C113 C112 H112 119.9
C112 C113 C114 120.2(2)
C112 C113 H113 120.1
C114 C113 H113 119.6
C113 C114 C115 119.9(2)
C113 C114 H114 120.3
C115 C114 H114 119.8
C114 C115 C116 120.3(2)
C114 C115 H115 119.9
C116 C115 H115 119.7
C111 C116 C115 120.4(2)
C111 C116 H116 119.6
C115 C116 H116 119.9
P1 C121 C122 121.86(18)
P1 C121 C126 118.99(17)
C122 C121 C126 119.1(2)
C121 C122 C123 120.0(2)
C121 C122 H122 119.7
C123 C122 H122 120.3
C122 C123 C124 120.4(3)
C122 C123 H123 119.7
C124 C123 H123 119.9
C123 C124 C125 120.1(2)
C123 C124 H124 120.1
C125 C124 H124 119.8
C124 C125 C126 120.1(2)
C124 C125 H125 120.2
C126 C125 H125 119.7
C121 C126 C125 120.3(2)
C121 C126 H126 119.8
C125 C126 H126 119.9
P1 C131 C132 119.29(17)
P1 C131 C136 121.0(2)
C132 C131 C136 119.3(2)
C131 C132 C133 119.6(2)
C131 C132 H132 119.6
C133 C132 H132 120.8
C132 C133 C134 121.3(3)
C132 C133 H133 118.7
C134 C133 H133 120.0
C133 C134 C135 119.3(3)
C133 C134 H134 120.0
C135 C134 H134 120.8
C134 C135 C136 120.6(3)
C134 C135 H135 119.9
C136 C135 H135 119.6
C131 C136 C135 119.9(3)
C131 C136 H136 119.9
C135 C136 H136 120.2
C11 C1 C12 115.4(2)
C11 C1 C2 119.5(2)
C12 C1 C2 124.9(2)
C1 C11 N11 179.2(2)
C1 C12 N12 177.2(3)
Ru C2 C1 145.32(19)
Ru C2 C3 75.44(12)
C1 C2 C3 137.9(2)
Ru C3 C2 63.88(11)
Ru C3 C4 72.42(12)
Ru C3 C301 121.56(15)
C2 C3 C4 111.60(18)
C2 C3 C301 122.7(2)
C4 C3 C301 124.5(2)
Ru C4 C3 67.82(12)
Ru C4 C41 119.87(16)
Ru C4 C42 111.99(15)
C3 C4 C41 120.57(17)
C3 C4 C42 121.2(2)
C41 C4 C42 109.6(2)
C4 C41 N41 176.3(3)
C4 C42 N42 174.5(3)
Ru C101 C102 70.82(14)
Ru C101 C105 72.13(14)
Ru C101 H101 122.39
C102 C101 C105 107.5(2)
C102 C101 H101 126.1
C105 C101 H101 126.5
Ru C102 C101 71.73(15)
Ru C102 C103 72.44(15)
Ru C102 H102 121.81
C101 C102 C103 107.7(2)
C101 C102 H102 125.5
C103 C102 H102 126.7
Ru C103 C102 69.97(14)
Ru C103 C104 72.68(13)
Ru C103 H103 122.68
C102 C103 C104 108.0(2)
C102 C103 H103 126.2
C104 C103 H103 125.8
Ru C104 C103 70.98(14)
Ru C104 C105 70.76(13)
Ru C104 H104 124.3
C103 C104 C105 108.3(2)
C103 C104 H104 125.7
C105 C104 H104 126.0
Ru C105 C101 70.71(13)
Ru C105 C104 72.62(13)
Ru C105 H105 122.42
C101 C105 C104 108.5(2)
C101 C105 H105 125.8
C104 C105 H105 125.7
Fe C301 C3 130.55(16)
Fe C301 C302 68.83(13)
Fe C301 C305 69.25(14)
C3 C301 C302 128.2(2)
C3 C301 C305 124.6(2)
C302 C301 C305 107.1(2)
Fe C302 C301 69.69(13)
Fe C302 C303 70.02(14)
Fe C302 H302 125.2
C301 C302 C303 107.5(2)
C301 C302 H302 125.9
C303 C302 H302 126.6
Fe C303 C302 68.57(14)
Fe C303 C304 69.52(16)
Fe C303 H303 127.9
C302 C303 C304 108.3(3)
C302 C303 H303 125.4
C304 C303 H303 126.3
Fe C304 C303 70.18(17)
Fe C304 C305 69.68(16)
Fe C304 H304 126.0
C303 C304 C305 108.9(2)
C303 C304 H304 125.6
C305 C304 H304 125.5
Fe C305 C301 69.30(15)
Fe C305 C304 69.68(18)
Fe C305 H305 126.7
C301 C305 C304 108.2(3)
C301 C305 H305 125.8
C304 C305 H305 126.0
Fe C301' C302' 69.56(17)
Fe C301' C305' 69.84(17)
Fe C301' H301' 126.1
C302' C301' C305' 107.7(3)
C302' C301' H301' 126.1
C305' C301' H301' 126.2
Fe C302' C301' 69.56(18)
Fe C302' C303' 69.74(18)
Fe C302' H302' 126.5
C301' C302' C303' 108.0(3)
C301' C302' H302' 125.9
C303' C302' H302' 126.2
Fe C303' C302' 69.60(18)
Fe C303' C304' 69.38(17)
Fe C303' H303' 126.0
C302' C303' C304' 107.6(3)
C302' C303' H303' 126.2
C304' C303' H303' 126.2
Fe C304' C303' 70.08(16)
Fe C304' C305' 69.85(16)
Fe C304' H304' 126.6
C303' C304' C305' 108.2(3)
C303' C304' H304' 125.5
C305' C304' H304' 126.3
Fe C305' C301' 70.01(16)
Fe C305' C304' 69.46(16)
Fe C305' H305' 126.3
C301' C305' C304' 108.5(3)
C301' C305' H305' 125.5
C304' C305' H305' 126.0
Cl11 C10 Cl12 110.9(10)
Cl11 C10 H10a 108
Cl11 C10 H10b 110
Cl12 C10 H10a 111
Cl12 C10 H10b 109
H10a C10 H10b 108.0
Cl21 C20 Cl22 109.3(10)
Cl21 C20 H20a 100.4
Cl21 C20 H20b 110.5
Cl22 C20 H20a 107.1
Cl22 C20 H20b 120.2
H20a C20 H20b 107.4

loop_
_geom_bond_atom_site_label_1
_geom_bond_atom_site_label_2
_geom_bond_distance
Ru P1 2.3883(6)
Ru C2 1.982(2)
Ru C3 2.136(2)
Ru C4 2.199(2)
Ru C101 2.221(2)
Ru C102 2.209(3)
Ru C103 2.242(2)
Ru C104 2.264(2)
Ru C105 2.240(2)
Fe C301 2.037(2)
Fe C302 2.026(2)
Fe C303 2.045(3)
Fe C304 2.037(3)
Fe C305 2.037(3)
Fe C301' 2.047(3)
Fe C302' 2.047(3)
Fe C303' 2.048(3)
Fe C304' 2.039(3)
Fe C305' 2.044(3)
P1 C111 1.834(2)
P1 C121 1.835(2)
P1 C131 1.832(2)
C111 C112 1.393(3)
C111 C116 1.408(3)
C112 C113 1.393(3)
C112 H112 .958
C113 C114 1.387(4)
C113 H113 .959
C114 C115 1.382(4)
C114 H114 .957
C115 C116 1.388(3)
C115 H115 .953
C116 H116 .959
C121 C122 1.401(3)
C121 C126 1.389(3)
C122 C123 1.394(4)
C122 H122 .961
C123 C124 1.378(4)
C123 H123 .960
C124 C125 1.381(4)
C124 H124 .958
C125 C126 1.399(3)
C125 H125 .956
C126 H126 .959
C131 C132 1.405(4)
C131 C136 1.395(3)
C132 C133 1.386(4)
C132 H132 .961
C133 C134 1.374(4)
C133 H133 .963
C134 C135 1.395(5)
C134 H134 .958
C135 C136 1.390(4)
C135 H135 .961
C136 H136 .961
C1 C11 1.441(4)
C1 C12 1.439(3)
C1 C2 1.351(3)
C11 N11 1.146(4)
C12 N12 1.145(3)
C2 C3 1.439(3)
C3 C4 1.475(3)
C3 C301 1.473(3)
C4 C41 1.447(3)
C4 C42 1.453(3)
C41 N41 1.149(3)
C42 N42 1.139(3)
C101 C102 1.422(4)
C101 C105 1.421(4)
C101 H101 .955
C102 C103 1.435(4)
C102 H102 .956
C103 C104 1.405(4)
C103 H103 .951
C104 C105 1.415(3)
C104 H104 .956
C105 H105 .959
C301 C302 1.439(4)
C301 C305 1.442(3)
C302 C303 1.440(4)
C302 H302 .957
C303 C304 1.406(5)
C303 H303 .960
C304 C305 1.415(4)
C304 H304 .960
C305 H305 .959
C301' C302' 1.430(5)
C301' C305' 1.404(4)
C301' H301' .952
C302' C303' 1.423(4)
C302' H302' .959
C303' C304' 1.416(4)
C303' H303' .956
C304' C305' 1.420(5)
C304' H304' .964
C305' H305' .961
Cl11 C10 1.70(3)
Cl12 C10 1.76(2)
C10 H10a .94
C10 H10b .98
Cl21 C20 1.883(18)
Cl22 C20 1.452(17)
C20 H20a 1.057
C20 H20b .863
